data_7123476
loop_
_publ_author_name
'Huang, Rui-Kang'
'Xiao, Zhi-Feng'
'Liu, De-Xuan'
'Zhang, Wei-Xiong'
'Chen, Xiao-Ming'

_publ_section_title
;
 Unprecedented Water-Controlled Rotator--Stator Conversion of
 Supramolecular Rotor in Crystals
;
_journal_name_full 'Chemical Communications'
_journal_paper_doi 10.1039/C9CC03267C
_journal_year 2019
_chemical_formula_moiety 'C12 H24 O6, C12 H12 N3, B F4'
_chemical_formula_sum 'C24 H36 B F4 N3 O6'
_chemical_formula_weight 549.37
_space_group_crystal_system monoclinic
_space_group_IT_number 14
_space_group_name_Hall '-P 2yn'
_space_group_name_H-M_alt 'P 1 21/n 1'
_symmetry_space_group_name_Hall '-P 2yn'
_symmetry_space_group_name_H-M 'P 1 21/n 1'
_atom_sites_solution_hydrogens geom
_atom_sites_solution_primary dual
_audit_creation_date 2019-02-01
_audit_creation_method
;
Olex2 1.2
(compiled 2018.05.29 svn.r3508 for OlexSys, GUI svn.r5506)
;
_audit_update_record
;
2019-02-22 deposited with the CCDC.    2019-05-16 downloaded from the CCDC.
;
_cell_angle_alpha 90
_cell_angle_beta 96.2603(9)
_cell_angle_gamma 90
_cell_formula_units_Z 4
_cell_length_a 8.25835(10)
_cell_length_b 18.7293(2)
_cell_length_c 17.91116(19)
_cell_measurement_reflns_used 13327
_cell_measurement_temperature 170
_cell_measurement_theta_max 77.1850
_cell_measurement_theta_min 2.3430
_cell_volume 2753.85(5)
_computing_molecular_graphics 'Olex2 (Dolomanov et al., 2009)'
_computing_publication_material 'Olex2 (Dolomanov et al., 2009)'
_computing_structure_refinement 'ShelXL (Sheldrick, 2015)'
_computing_structure_solution 'ShelXT (Sheldrick, 2015)'
_diffrn_ambient_temperature 170.0
_diffrn_measured_fraction_theta_full 0.989
_diffrn_measured_fraction_theta_max 0.985
_diffrn_measurement_device_type 'multiwire proportional'
_diffrn_measurement_method 'phi and omega scans'
_diffrn_radiation_type CuK\a
_diffrn_radiation_wavelength 1.54184
_diffrn_reflns_av_R_equivalents 0.0215
_diffrn_reflns_av_unetI/netI 0.0128
_diffrn_reflns_Laue_measured_fraction_full 0.989
_diffrn_reflns_Laue_measured_fraction_max 0.985
_diffrn_reflns_limit_h_max 9
_diffrn_reflns_limit_h_min -7
_diffrn_reflns_limit_k_max 22
_diffrn_reflns_limit_k_min -22
_diffrn_reflns_limit_l_max 21
_diffrn_reflns_limit_l_min -21
_diffrn_reflns_number 18872
_diffrn_reflns_point_group_measured_fraction_full 0.989
_diffrn_reflns_point_group_measured_fraction_max 0.985
_diffrn_reflns_theta_full 67.684
_diffrn_reflns_theta_max 69.999
_diffrn_reflns_theta_min 3.425
_exptl_absorpt_coefficient_mu 0.953
_exptl_absorpt_correction_T_max 1.00000
_exptl_absorpt_correction_T_min 0.62623
_exptl_absorpt_correction_type multi-scan
_exptl_crystal_colour red
_exptl_crystal_colour_primary red
_exptl_crystal_density_diffrn 1.325
_exptl_crystal_description block
_exptl_crystal_F_000 1160
_exptl_crystal_size_max 0.5
_exptl_crystal_size_mid 0.4
_exptl_crystal_size_min 0.2
_refine_diff_density_max 0.280
_refine_diff_density_min -0.153
_refine_diff_density_rms 0.032
_refine_ls_extinction_coef 0.00086(11)
_refine_ls_extinction_expression Fc^*^=kFc[1+0.001xFc^2^\l^3^/sin(2\q)]^-1/4^
_refine_ls_extinction_method 'SHELXL-2014/7 (Sheldrick 2014'
_refine_ls_goodness_of_fit_ref 1.035
_refine_ls_hydrogen_treatment constr
_refine_ls_matrix_type full
_refine_ls_number_parameters 471
_refine_ls_number_reflns 5130
_refine_ls_number_restraints 49
_refine_ls_restrained_S_all 1.076
_refine_ls_R_factor_all 0.0322
_refine_ls_R_factor_gt 0.0305
_refine_ls_shift/su_max 0.001
_refine_ls_shift/su_mean 0.000
_refine_ls_structure_factor_coef Fsqd
_refine_ls_weighting_details 'w=1/[\s^2^(Fo^2^)+(0.0421P)^2^+0.6095P] where P=(Fo^2^+2Fc^2^)/3'
_refine_ls_weighting_scheme calc
_refine_ls_wR_factor_gt 0.0804
_refine_ls_wR_factor_ref 0.0818
_reflns_Friedel_coverage 0.000
_reflns_number_gt 4823
_reflns_number_total 5130
_reflns_threshold_expression 'I > 2\s(I)'
_cod_data_source_file c9cc03267c2.cif
_cod_data_source_block 1lt
_cod_original_cell_volume 2753.85(6)
_cod_database_code 7123476
_shelx_shelxl_version_number 2014/7
_shelx_space_group_comment
;
The symmetry employed for this shelxl refinement is uniquely defined
by the following loop, which should always be used as a source of
symmetry information in preference to the above space-group names.
They are only intended as comments.
;
_olex2_refinement_description
;
1. Fixed Uiso
 At 1.2 times of:
  All C(H) groups, All C(H,H) groups, All N(H,H,H) groups
2. Restrained distances
 N2B-C16B \\sim N2A-C16A \\sim N3A-C19A \\sim N3B-C19B
 with sigma of 0.01
 N3A-N2A \\sim N3B-N2B
 with sigma of 0.01
3. Uiso/Uaniso restraints and constraints
N3B \\sim N3A \\sim N2B \\sim N2A: within 1.7A with sigma of 0.004 and sigma
for terminal atoms of 0.008
Uanis(C13B) \\sim Ueq: with sigma of 0.001 and sigma for terminal atoms of 0.002
4. Others
 Sof(F1B)=Sof(F4B)=Sof(F3B)=Sof(F2B)=1-FVAR(1)
 Sof(F1A)=Sof(F2A)=Sof(F4A)=Sof(F3A)=FVAR(1)
 Sof(N3B)=Sof(N1B)=Sof(H1BA)=Sof(H1BB)=Sof(H1BC)=Sof(C18B)=Sof(H18B)=Sof(C13B)=
 Sof(C14B)=Sof(H14B)=Sof(C15B)=Sof(H15B)=Sof(C16B)=Sof(C17B)=Sof(H17B)=Sof(N2B)=
 Sof(C24B)=Sof(H24B)=Sof(C19B)=Sof(C20B)=Sof(H20B)=Sof(C21B)=Sof(H21B)=
 Sof(C22B)=Sof(H22B)=Sof(C23B)=Sof(H23B)=1-FVAR(2)
 Sof(N1A)=Sof(H1AA)=Sof(H1AB)=Sof(H1AC)=Sof(C16A)=Sof(C15A)=Sof(H15A)=
 Sof(C14A)=Sof(H14A)=Sof(C13A)=Sof(C18A)=Sof(H18A)=Sof(C17A)=Sof(H17A)=Sof(N2A)=
 Sof(N3A)=Sof(C19A)=Sof(C20A)=Sof(H20A)=Sof(C21A)=Sof(H21A)=Sof(C22A)=Sof(H22A)=
 Sof(C23A)=Sof(H23A)=Sof(C24A)=Sof(H24A)=FVAR(2)
5.a Secondary CH2 refined with riding coordinates:
 C12(H12A,H12B), C6(H6A,H6B), C11(H11A,H11B), C5(H5A,H5B), C1(H1A,H1B), C2(H2A,
 H2B), C4(H4A,H4B), C8(H8A,H8B), C3(H3A,H3B), C10(H10A,H10B), C7(H7A,H7B),
 C9(H9A,H9B)
5.b Aromatic/amide H refined with riding coordinates:
 C15A(H15A), C14A(H14A), C18A(H18A), C17A(H17A), C20A(H20A), C21A(H21A),
 C22A(H22A), C23A(H23A), C24A(H24A), C18B(H18B), C14B(H14B), C15B(H15B),
 C17B(H17B), C24B(H24B), C20B(H20B), C21B(H21B), C22B(H22B), C23B(H23B)
5.c Fitted hexagon refined as free rotating group:
 C16A(C15A,C14A,C13A,C18A,C17A), C19A(C20A,C21A,C22A,C23A,C24A), C18B(C13B,
 C14B,C15B,C16B,C17B), C24B(C19B,C20B,C21B,C22B,C23B)
5.d Idealised Me refined as rotating group:
 N1A(H1AA,H1AB,H1AC), N1B(H1BA,H1BB,H1BC)
;
_olex2_submission_special_instructions 'No special instructions were received'

loop_
_space_group_symop_operation_xyz
'x, y, z'
'-x+1/2, y+1/2, -z+1/2'
'-x, -y, -z'
'x-1/2, -y-1/2, z-1/2'

loop_
_atom_site_label
_atom_site_type_symbol
_atom_site_fract_x
_atom_site_fract_y
_atom_site_fract_z
_atom_site_U_iso_or_equiv
_atom_site_adp_type
_atom_site_occupancy
_atom_site_site_symmetry_order
_atom_site_calc_flag
_atom_site_refinement_flags_posn
_atom_site_refinement_flags_adp
_atom_site_refinement_flags_occupancy
_atom_site_disorder_assembly
_atom_site_disorder_group
O2 O 0.45758(9) 0.89207(5) 0.18242(4) 0.0403(2) Uani 1 1 d . . . . .
O1 O 0.62733(9) 0.77080(4) 0.14031(4) 0.03447(18) Uani 1 1 d . . . . .
N1A N 0.6689(9) 0.8115(4) 0.2927(5) 0.0238(16) Uani 0.566(10) 1 d . . P A 1
H1AA H 0.6538 0.7991 0.2433 0.029 Uiso 0.566(10) 1 calc GR . P A 1
H1AB H 0.7773 0.8167 0.3072 0.029 Uiso 0.566(10) 1 calc GR . P A 1
H1AC H 0.6168 0.8534 0.2995 0.029 Uiso 0.566(10) 1 calc GR . P A 1
O6 O 0.89716(9) 0.71404(4) 0.23520(4) 0.03666(18) Uani 1 1 d . . . . .
O5 O 1.02157(9) 0.83624(4) 0.31932(4) 0.03710(19) Uani 1 1 d . . . . .
O3 O 0.47070(9) 0.92440(4) 0.33581(4) 0.03763(19) Uani 1 1 d . . . . .
O4 O 0.80993(9) 0.92213(4) 0.38890(4) 0.03344(17) Uani 1 1 d . . . . .
C16A C 0.4724(8) 0.6605(3) 0.42887(19) 0.0327(10) Uani 0.566(10) 1 d D . P A 1
C15A C 0.5696(9) 0.7159(3) 0.45984(15) 0.0277(10) Uani 0.566(10) 1 d G . P A 1
H15A H 0.5905 0.7205 0.5128 0.033 Uiso 0.566(10) 1 calc R . P A 1
C14A C 0.6363(8) 0.7646(3) 0.4133(2) 0.0280(11) Uani 0.566(10) 1 d G . P A 1
H14A H 0.7028 0.8025 0.4344 0.034 Uiso 0.566(10) 1 calc R . P A 1
C13A C 0.6058(6) 0.7579(2) 0.3357(2) 0.0284(10) Uani 0.566(10) 1 d G . P A 1
C18A C 0.5086(4) 0.70253(18) 0.30474(14) 0.0185(13) Uani 0.566(10) 1 d G . P A 1
H18A H 0.4877 0.6980 0.2517 0.022 Uiso 0.566(10) 1 calc R . P A 1
C17A C 0.4419(6) 0.6538(2) 0.3513(2) 0.0441(17) Uani 0.566(10) 1 d G . P A 1
H17A H 0.3754 0.6160 0.3302 0.053 Uiso 0.566(10) 1 calc R . P A 1
N2A N 0.3850(8) 0.6027(3) 0.4604(4) 0.0286(6) Uani 0.566(10) 1 d D U P A 1
N3A N 0.4245(9) 0.6017(4) 0.5276(4) 0.0403(9) Uani 0.566(10) 1 d D U P A 1
C19A C 0.3482(6) 0.5453(3) 0.5714(2) 0.0272(9) Uani 0.566(10) 1 d D . P A 1
C20A C 0.3791(6) 0.5438(3) 0.6492(3) 0.0282(8) Uani 0.566(10) 1 d G . P A 1
H20A H 0.4485 0.5786 0.6745 0.034 Uiso 0.566(10) 1 calc R . P A 1
C21A C 0.3085(8) 0.4914(3) 0.6900(2) 0.0402(12) Uani 0.566(10) 1 d G . P A 1
H21A H 0.3297 0.4903 0.7432 0.048 Uiso 0.566(10) 1 calc R . P A 1
C22A C 0.2069(8) 0.4404(3) 0.6530(3) 0.0334(12) Uani 0.566(10) 1 d G . P A 1
H22A H 0.1587 0.4046 0.6809 0.040 Uiso 0.566(10) 1 calc R . P A 1
C23A C 0.1760(7) 0.4419(3) 0.5751(3) 0.0325(10) Uani 0.566(10) 1 d G . P A 1
H23A H 0.1066 0.4071 0.5498 0.039 Uiso 0.566(10) 1 calc R . P A 1
C24A C 0.2466(7) 0.4944(3) 0.5343(2) 0.0283(9) Uani 0.566(10) 1 d G . P A 1
H24A H 0.2254 0.4954 0.4811 0.034 Uiso 0.566(10) 1 calc R . P A 1
C12 C 0.75939(15) 0.73691(6) 0.10946(6) 0.0388(3) Uani 1 1 d . . . . .
H12A H 0.8422 0.7728 0.0992 0.047 Uiso 1 1 calc R . . . .
H12B H 0.7198 0.7131 0.0616 0.047 Uiso 1 1 calc R . . . .
C6 C 0.71239(15) 0.98284(6) 0.40041(6) 0.0382(3) Uani 1 1 d . . . . .
H6A H 0.7164 1.0171 0.3586 0.046 Uiso 1 1 calc R . . . .
H6B H 0.7536 1.0070 0.4479 0.046 Uiso 1 1 calc R . . . .
C11 C 0.83304(15) 0.68280(6) 0.16526(7) 0.0401(3) Uani 1 1 d . . . . .
H11A H 0.7489 0.6473 0.1747 0.048 Uiso 1 1 calc R . . . .
H11B H 0.9216 0.6572 0.1434 0.048 Uiso 1 1 calc R . . . .
C5 C 0.54061(14) 0.95798(7) 0.40399(6) 0.0415(3) Uani 1 1 d . . . . .
H5A H 0.5390 0.9237 0.4460 0.050 Uiso 1 1 calc R . . . .
H5B H 0.4725 0.9994 0.4148 0.050 Uiso 1 1 calc R . . . .
C1 C 0.53017(14) 0.81358(6) 0.08701(6) 0.0376(3) Uani 1 1 d . . . . .
H1A H 0.4864 0.7839 0.0437 0.045 Uiso 1 1 calc R . . . .
H1B H 0.5974 0.8521 0.0683 0.045 Uiso 1 1 calc R . . . .
C2 C 0.39288(14) 0.84533(7) 0.12393(6) 0.0391(3) Uani 1 1 d . . . . .
H2A H 0.3195 0.8721 0.0865 0.047 Uiso 1 1 calc R . . . .
H2B H 0.3291 0.8069 0.1449 0.047 Uiso 1 1 calc R . . . .
C4 C 0.41012(15) 0.97406(6) 0.27890(7) 0.0411(3) Uani 1 1 d . . . . .
H4A H 0.5002 1.0039 0.2641 0.049 Uiso 1 1 calc R . . . .
H4B H 0.3280 1.0058 0.2980 0.049 Uiso 1 1 calc R . . . .
C8 C 1.07021(13) 0.86966(7) 0.39006(6) 0.0382(3) Uani 1 1 d . . . . .
H8A H 1.1889 0.8791 0.3953 0.046 Uiso 1 1 calc R . . . .
H8B H 1.0461 0.8378 0.4315 0.046 Uiso 1 1 calc R . . . .
C3 C 0.33448(14) 0.93251(7) 0.21274(7) 0.0427(3) Uani 1 1 d . . . . .
H3A H 0.2497 0.9002 0.2285 0.051 Uiso 1 1 calc R . . . .
H3B H 0.2824 0.9655 0.1742 0.051 Uiso 1 1 calc R . . . .
C10 C 1.05842(14) 0.74142(7) 0.23447(8) 0.0456(3) Uani 1 1 d . . . . .
H10A H 1.0599 0.7785 0.1951 0.055 Uiso 1 1 calc R . . . .
H10B H 1.1334 0.7026 0.2233 0.055 Uiso 1 1 calc R . . . .
C7 C 0.97910(13) 0.93825(6) 0.39386(6) 0.0364(2) Uani 1 1 d . . . . .
H7A H 1.0138 0.9631 0.4417 0.044 Uiso 1 1 calc R . . . .
H7B H 1.0015 0.9699 0.3519 0.044 Uiso 1 1 calc R . . . .
C9 C 1.11191(15) 0.77283(7) 0.30994(8) 0.0482(3) Uani 1 1 d . . . . .
H9A H 1.0934 0.7381 0.3498 0.058 Uiso 1 1 calc R . . . .
H9B H 1.2297 0.7840 0.3140 0.058 Uiso 1 1 calc R . . . .
F1A F 0.3791(16) 0.6038(8) 0.1688(8) 0.088(4) Uani 0.41(2) 1 d . . P B 1
F2A F 0.4615(17) 0.6305(6) 0.0593(7) 0.085(3) Uani 0.41(2) 1 d . . P B 1
F4A F 0.2445(12) 0.6774(5) 0.0980(5) 0.106(3) Uani 0.41(2) 1 d . . P B 1
F3A F 0.2543(7) 0.5610(4) 0.0668(4) 0.0350(14) Uani 0.41(2) 1 d . . P B 1
B1 B 0.33829(17) 0.62044(7) 0.09986(7) 0.0361(3) Uani 1 1 d . . . . .
F1B F 0.3674(8) 0.6077(5) 0.1789(5) 0.0581(10) Uani 0.59(2) 1 d . . P B 2
F4B F 0.2637(5) 0.6872(2) 0.0873(3) 0.0588(10) Uani 0.59(2) 1 d . . P B 2
F3B F 0.2386(9) 0.5698(4) 0.0668(4) 0.0788(16) Uani 0.59(2) 1 d . . P B 2
F2B F 0.4892(7) 0.6228(2) 0.0715(4) 0.0554(10) Uani 0.59(2) 1 d . . P B 2
N3B N 0.4230(12) 0.5955(4) 0.5367(5) 0.0273(8) Uani 0.434(10) 1 d D U P A 2
N1B N 0.6771(12) 0.8100(6) 0.2985(6) 0.027(3) Uani 0.434(10) 1 d . . P A 2
H1BA H 0.5980 0.8295 0.2654 0.033 Uiso 0.434(10) 1 calc GR . P A 2
H1BB H 0.7523 0.7880 0.2728 0.033 Uiso 0.434(10) 1 calc GR . P A 2
H1BC H 0.7264 0.8450 0.3280 0.033 Uiso 0.434(10) 1 calc GR . P A 2
C18B C 0.5064(6) 0.7044(2) 0.30774(19) 0.050(3) Uani 0.434(10) 1 d . . P A 2
H18B H 0.4909 0.7055 0.2544 0.060 Uiso 0.434(10) 1 calc R . P A 2
C13B C 0.6021(8) 0.7561(3) 0.3469(3) 0.0149(8) Uani 0.434(10) 1 d G U P A 2
C14B C 0.6247(9) 0.7546(3) 0.4249(3) 0.0195(9) Uani 0.434(10) 1 d G . P A 2
H14B H 0.6902 0.7898 0.4517 0.023 Uiso 0.434(10) 1 calc R . P A 2
C15B C 0.5516(11) 0.7014(4) 0.46380(19) 0.0241(11) Uani 0.434(10) 1 d G . P A 2
H15B H 0.5670 0.7004 0.5171 0.029 Uiso 0.434(10) 1 calc R . P A 2
C16B C 0.4558(9) 0.6498(4) 0.4246(2) 0.0224(10) Uani 0.434(10) 1 d DG . P A 2
C17B C 0.4332(6) 0.6513(2) 0.3466(2) 0.0231(14) Uani 0.434(10) 1 d G . P A 2
H17B H 0.3677 0.6160 0.3198 0.028 Uiso 0.434(10) 1 calc R . P A 2
N2B N 0.3767(11) 0.5946(4) 0.4697(5) 0.0403(10) Uani 0.434(10) 1 d D U P A 2
C24B C 0.2018(8) 0.4948(4) 0.5316(3) 0.0340(13) Uani 0.434(10) 1 d . . P A 2
H24B H 0.1634 0.5000 0.4799 0.041 Uiso 0.434(10) 1 calc R . P A 2
C19B C 0.3271(8) 0.5380(4) 0.5639(4) 0.0352(14) Uani 0.434(10) 1 d DG . P A 2
C20B C 0.3834(8) 0.5304(4) 0.6395(4) 0.0451(18) Uani 0.434(10) 1 d G . P A 2
H20B H 0.4690 0.5600 0.6615 0.054 Uiso 0.434(10) 1 calc R . P A 2
C21B C 0.3143(11) 0.4795(5) 0.6828(3) 0.0404(14) Uani 0.434(10) 1 d G . P A 2
H21B H 0.3527 0.4743 0.7344 0.048 Uiso 0.434(10) 1 calc R . P A 2
C22B C 0.1889(11) 0.4363(4) 0.6505(4) 0.0431(19) Uani 0.434(10) 1 d G . P A 2
H22B H 0.1417 0.4015 0.6801 0.052 Uiso 0.434(10) 1 calc R . P A 2
C23B C 0.1327(8) 0.4439(4) 0.5749(4) 0.0332(12) Uani 0.434(10) 1 d G . P A 2
H23B H 0.0470 0.4143 0.5528 0.040 Uiso 0.434(10) 1 calc R . P A 2

loop_
_atom_site_aniso_label
_atom_site_aniso_U_11
_atom_site_aniso_U_22
_atom_site_aniso_U_33
_atom_site_aniso_U_23
_atom_site_aniso_U_13
_atom_site_aniso_U_12
O2 0.0298(4) 0.0507(5) 0.0392(4) -0.0071(3) -0.0015(3) 0.0011(3)
O1 0.0387(4) 0.0384(4) 0.0270(4) 0.0002(3) 0.0066(3) -0.0035(3)
N1A 0.020(2) 0.023(3) 0.028(2) 0.0024(18) 0.0025(17) -0.0034(18)
O6 0.0349(4) 0.0364(4) 0.0401(4) -0.0028(3) 0.0110(3) 0.0017(3)
O5 0.0284(4) 0.0437(4) 0.0382(4) -0.0076(3) -0.0010(3) 0.0073(3)
O3 0.0342(4) 0.0420(4) 0.0366(4) 0.0001(3) 0.0033(3) 0.0101(3)
O4 0.0306(4) 0.0310(4) 0.0387(4) -0.0061(3) 0.0038(3) 0.0007(3)
C16A 0.032(2) 0.0187(15) 0.051(2) 0.0069(15) 0.0207(18) -0.0023(13)
C15A 0.0345(18) 0.022(2) 0.0286(15) 0.0094(10) 0.0127(11) -0.0055(13)
C14A 0.0304(13) 0.0272(14) 0.029(2) 0.0162(12) 0.0145(14) -0.0029(10)
C13A 0.0271(14) 0.0382(17) 0.0208(16) 0.0013(12) 0.0074(12) 0.0081(12)
C18A 0.016(3) 0.020(3) 0.020(2) -0.005(2) 0.0035(18) -0.004(2)
C17A 0.031(3) 0.023(2) 0.079(4) -0.007(2) 0.013(2) -0.0057(19)
N2A 0.0319(10) 0.0293(12) 0.0269(14) 0.0123(9) 0.0136(9) -0.0022(9)
N3A 0.0370(14) 0.0455(19) 0.037(2) -0.0095(15) -0.0003(14) 0.0122(13)
C19A 0.0212(13) 0.0306(18) 0.0289(16) -0.0078(13) -0.0010(11) 0.0025(12)
C20A 0.0318(14) 0.0320(18) 0.0216(12) -0.0022(13) 0.0065(9) 0.0022(12)
C21A 0.040(2) 0.051(3) 0.0304(16) 0.0025(15) 0.0074(14) -0.0034(17)
C22A 0.0320(17) 0.037(2) 0.033(2) 0.015(2) 0.0120(15) 0.0042(17)
C23A 0.024(2) 0.0329(14) 0.0417(15) -0.0029(11) 0.0079(15) -0.0042(14)
C24A 0.023(2) 0.0364(15) 0.0257(12) 0.0006(10) 0.0040(11) 0.0008(16)
C12 0.0434(6) 0.0414(6) 0.0338(5) -0.0071(5) 0.0142(5) -0.0087(5)
C6 0.0485(7) 0.0320(5) 0.0338(5) -0.0061(4) 0.0021(5) 0.0086(5)
C11 0.0453(7) 0.0310(5) 0.0462(6) -0.0085(5) 0.0148(5) -0.0033(5)
C5 0.0433(6) 0.0488(7) 0.0331(6) -0.0059(5) 0.0078(5) 0.0148(5)
C1 0.0438(6) 0.0421(6) 0.0262(5) 0.0035(4) 0.0005(4) -0.0110(5)
C2 0.0363(6) 0.0459(6) 0.0332(5) 0.0032(5) -0.0051(4) -0.0073(5)
C4 0.0390(6) 0.0432(6) 0.0413(6) 0.0034(5) 0.0054(5) 0.0123(5)
C8 0.0282(5) 0.0505(7) 0.0344(6) -0.0041(5) -0.0030(4) -0.0013(5)
C3 0.0313(6) 0.0516(7) 0.0445(6) 0.0050(5) 0.0002(5) 0.0091(5)
C10 0.0313(6) 0.0493(7) 0.0582(8) -0.0129(6) 0.0132(5) 0.0052(5)
C7 0.0330(6) 0.0404(6) 0.0350(5) -0.0053(4) -0.0001(4) -0.0082(4)
C9 0.0314(6) 0.0525(7) 0.0596(8) -0.0089(6) -0.0004(5) 0.0143(5)
F1A 0.166(8) 0.064(3) 0.028(3) -0.003(2) -0.009(3) -0.025(4)
F2A 0.077(5) 0.128(5) 0.056(3) -0.028(3) 0.032(3) -0.045(3)
F4A 0.154(6) 0.069(3) 0.111(4) 0.032(3) 0.080(5) 0.056(3)
F3A 0.028(2) 0.0417(18) 0.035(2) -0.0092(12) 0.0030(12) -0.0093(16)
B1 0.0447(7) 0.0342(6) 0.0298(6) -0.0021(5) 0.0060(5) -0.0089(5)
F1B 0.089(3) 0.0613(19) 0.0218(17) -0.0025(12) -0.0024(11) -0.0229(13)
F4B 0.0688(17) 0.0430(12) 0.0643(16) 0.0146(10) 0.0056(16) 0.0039(12)
F3B 0.096(3) 0.085(3) 0.054(2) -0.0077(18) 0.002(2) -0.059(2)
F2B 0.0369(13) 0.0546(17) 0.077(3) -0.0165(11) 0.0154(12) -0.0144(9)
N3B 0.0317(14) 0.0273(13) 0.0253(17) 0.0137(11) 0.0136(12) -0.0002(12)
N1B 0.028(4) 0.034(4) 0.020(3) -0.002(2) 0.005(2) 0.006(3)
C18B 0.047(6) 0.051(6) 0.053(6) 0.008(5) 0.010(5) 0.012(5)
C13B 0.0159(12) 0.0156(12) 0.0145(11) 0.0050(8) 0.0072(8) -0.0025(8)
C14B 0.029(2) 0.024(2) 0.0064(12) 0.0038(16) 0.0042(14) -0.0041(14)
C15B 0.030(2) 0.018(3) 0.0265(17) 0.0096(12) 0.0107(13) -0.0042(17)
C16B 0.0189(17) 0.024(2) 0.023(2) -0.0066(14) -0.0036(14) -0.0007(15)
C17B 0.025(3) 0.036(3) 0.008(2) 0.0039(16) 0.0019(16) 0.003(2)
N2B 0.0403(18) 0.045(2) 0.035(2) -0.0067(16) 0.0003(16) 0.0122(16)
C24B 0.021(3) 0.044(2) 0.0381(18) 0.0057(14) 0.0066(15) 0.006(2)
C19B 0.033(3) 0.025(2) 0.052(3) 0.014(2) 0.024(3) 0.0037(19)
C20B 0.030(2) 0.034(2) 0.071(4) -0.015(2) 0.006(2) -0.0030(17)
C21B 0.044(3) 0.044(2) 0.034(2) 0.0032(19) 0.006(2) 0.006(2)
C22B 0.047(4) 0.035(3) 0.049(4) -0.004(3) 0.017(3) -0.008(3)
C23B 0.024(3) 0.0387(18) 0.0387(19) 0.0012(13) 0.0117(19) 0.0013(17)

loop_
_atom_type_symbol
_atom_type_description
_atom_type_scat_dispersion_real
_atom_type_scat_dispersion_imag
_atom_type_scat_source
C C 0.0181 0.0091 'International Tables Vol C Tables 4.2.6.8 and 6.1.1.4'
H H 0.0000 0.0000 'International Tables Vol C Tables 4.2.6.8 and 6.1.1.4'
B B 0.0090 0.0039 'International Tables Vol C Tables 4.2.6.8 and 6.1.1.4'
F F 0.0727 0.0534 'International Tables Vol C Tables 4.2.6.8 and 6.1.1.4'
N N 0.0311 0.0180 'International Tables Vol C Tables 4.2.6.8 and 6.1.1.4'
O O 0.0492 0.0322 'International Tables Vol C Tables 4.2.6.8 and 6.1.1.4'

loop_
_geom_angle_atom_site_label_1
_geom_angle_atom_site_label_2
_geom_angle_atom_site_label_3
_geom_angle
C3 O2 C2 112.45(9)
C12 O1 C1 112.93(8)
H1AA N1A H1AB 109.5
H1AA N1A H1AC 109.5
H1AB N1A H1AC 109.5
C13A N1A H1AA 109.5
C13A N1A H1AB 109.5
C13A N1A H1AC 109.5
C10 O6 C11 113.27(8)
C9 O5 C8 111.69(9)
C4 O3 C5 113.46(9)
C6 O4 C7 112.91(8)
C15A C16A C17A 120.0
C15A C16A N2A 133.8(4)
C17A C16A N2A 106.2(4)
C16A C15A H15A 120.0
C16A C15A C14A 120.0
C14A C15A H15A 120.0
C15A C14A H14A 120.0
C13A C14A C15A 120.0
C13A C14A H14A 120.0
C14A C13A N1A 116.6(4)
C18A C13A N1A 123.3(4)
C18A C13A C14A 120.0
C13A C18A H18A 120.0
C13A C18A C17A 120.0
C17A C18A H18A 120.0
C16A C17A H17A 120.0
C18A C17A C16A 120.0
C18A C17A H17A 120.0
N3A N2A C16A 107.9(5)
N2A N3A C19A 116.7(5)
C20A C19A N3A 119.9(5)
C20A C19A C24A 120.0
C24A C19A N3A 120.1(4)
C19A C20A H20A 120.0
C21A C20A C19A 120.0
C21A C20A H20A 120.0
C20A C21A H21A 120.0
C20A C21A C22A 120.0
C22A C21A H21A 120.0
C21A C22A H22A 120.0
C23A C22A C21A 120.0
C23A C22A H22A 120.0
C22A C23A H23A 120.0
C22A C23A C24A 120.0
C24A C23A H23A 120.0
C19A C24A H24A 120.0
C23A C24A C19A 120.0
C23A C24A H24A 120.0
O1 C12 H12A 110.0
O1 C12 H12B 110.0
O1 C12 C11 108.28(9)
H12A C12 H12B 108.4
C11 C12 H12A 110.0
C11 C12 H12B 110.0
O4 C6 H6A 110.1
O4 C6 H6B 110.1
O4 C6 C5 108.13(9)
H6A C6 H6B 108.4
C5 C6 H6A 110.1
C5 C6 H6B 110.1
O6 C11 C12 112.98(9)
O6 C11 H11A 109.0
O6 C11 H11B 109.0
C12 C11 H11A 109.0
C12 C11 H11B 109.0
H11A C11 H11B 107.8
O3 C5 C6 113.16(9)
O3 C5 H5A 108.9
O3 C5 H5B 108.9
C6 C5 H5A 108.9
C6 C5 H5B 108.9
H5A C5 H5B 107.8
O1 C1 H1A 109.9
O1 C1 H1B 109.9
O1 C1 C2 109.00(8)
H1A C1 H1B 108.3
C2 C1 H1A 109.9
C2 C1 H1B 109.9
O2 C2 C1 109.14(9)
O2 C2 H2A 109.9
O2 C2 H2B 109.9
C1 C2 H2A 109.9
C1 C2 H2B 109.9
H2A C2 H2B 108.3
O3 C4 H4A 110.1
O3 C4 H4B 110.1
O3 C4 C3 108.05(10)
H4A C4 H4B 108.4
C3 C4 H4A 110.1
C3 C4 H4B 110.1
O5 C8 H8A 109.9
O5 C8 H8B 109.9
O5 C8 C7 108.80(9)
H8A C8 H8B 108.3
C7 C8 H8A 109.9
C7 C8 H8B 109.9
O2 C3 C4 108.99(9)
O2 C3 H3A 109.9
O2 C3 H3B 109.9
C4 C3 H3A 109.9
C4 C3 H3B 109.9
H3A C3 H3B 108.3
O6 C10 H10A 110.0
O6 C10 H10B 110.0
O6 C10 C9 108.46(10)
H10A C10 H10B 108.4
C9 C10 H10A 110.0
C9 C10 H10B 110.0
O4 C7 C8 108.10(9)
O4 C7 H7A 110.1
O4 C7 H7B 110.1
C8 C7 H7A 110.1
C8 C7 H7B 110.1
H7A C7 H7B 108.4
O5 C9 C10 109.15(10)
O5 C9 H9A 109.8
O5 C9 H9B 109.8
C10 C9 H9A 109.8
C10 C9 H9B 109.8
H9A C9 H9B 108.3
F1A B1 F2A 115.1(8)
F1A B1 F4A 108.3(8)
F1A B1 F3A 106.2(7)
F2A B1 F3A 104.8(5)
F4A B1 F2A 110.8(5)
F4A B1 F3A 111.6(5)
F4B B1 F1B 109.4(4)
F3B B1 F1B 110.2(4)
F3B B1 F4B 108.6(4)
F3B B1 F2B 112.9(4)
F2B B1 F1B 107.8(4)
F2B B1 F4B 107.9(3)
N2B N3B C19B 101.3(7)
H1BA N1B H1BB 109.5
H1BA N1B H1BC 109.5
H1BB N1B H1BC 109.5
C13B N1B H1BA 109.5
C13B N1B H1BB 109.5
C13B N1B H1BC 109.5
C13B C18B H18B 120.0
C13B C18B C17B 120.0
C17B C18B H18B 120.0
C18B C13B N1B 115.0(5)
C14B C13B N1B 125.0(5)
C14B C13B C18B 120.0
C13B C14B H14B 120.0
C15B C14B C13B 120.0
C15B C14B H14B 120.0
C14B C15B H15B 120.0
C14B C15B C16B 120.0
C16B C15B H15B 120.0
C15B C16B C17B 120.0
C15B C16B N2B 117.6(5)
C17B C16B N2B 122.4(5)
C18B C17B H17B 120.0
C16B C17B C18B 120.0
C16B C17B H17B 120.0
N3B N2B C16B 114.2(6)
C19B C24B H24B 120.0
C19B C24B C23B 120.0
C23B C24B H24B 120.0
C24B C19B N3B 134.5(7)
C24B C19B C20B 120.0
C20B C19B N3B 105.5(7)
C19B C20B H20B 120.0
C21B C20B C19B 120.0
C21B C20B H20B 120.0
C20B C21B H21B 120.0
C20B C21B C22B 120.0
C22B C21B H21B 120.0
C21B C22B H22B 120.0
C23B C22B C21B 120.0
C23B C22B H22B 120.0
C24B C23B H23B 120.0
C22B C23B C24B 120.0
C22B C23B H23B 120.0

loop_
_geom_bond_atom_site_label_1
_geom_bond_atom_site_label_2
_geom_bond_distance
O2 C2 1.4238(13)
O2 C3 1.4221(14)
O1 C12 1.4245(14)
O1 C1 1.4249(13)
N1A H1AA 0.9100
N1A H1AB 0.9100
N1A H1AC 0.9100
N1A C13A 1.400(8)
O6 C11 1.4309(14)
O6 C10 1.4285(14)
O5 C8 1.4309(13)
O5 C9 1.4223(14)
O3 C5 1.4374(14)
O3 C4 1.4293(14)
O4 C6 1.4215(13)
O4 C7 1.4226(13)
C16A C15A 1.3900
C16A C17A 1.3900
C16A N2A 1.449(4)
C15A H15A 0.9500
C15A C14A 1.3900
C14A H14A 0.9500
C14A C13A 1.3900
C13A C18A 1.3900
C18A H18A 0.9500
C18A C17A 1.3900
C17A H17A 0.9500
N2A N3A 1.212(4)
N3A C19A 1.494(5)
C19A C20A 1.3900
C19A C24A 1.3900
C20A H20A 0.9500
C20A C21A 1.3900
C21A H21A 0.9500
C21A C22A 1.3900
C22A H22A 0.9500
C22A C23A 1.3900
C23A H23A 0.9500
C23A C24A 1.3900
C24A H24A 0.9500
C12 H12A 0.9900
C12 H12B 0.9900
C12 C11 1.5045(17)
C6 H6A 0.9900
C6 H6B 0.9900
C6 C5 1.5012(17)
C11 H11A 0.9900
C11 H11B 0.9900
C5 H5A 0.9900
C5 H5B 0.9900
C1 H1A 0.9900
C1 H1B 0.9900
C1 C2 1.4967(17)
C2 H2A 0.9900
C2 H2B 0.9900
C4 H4A 0.9900
C4 H4B 0.9900
C4 C3 1.4961(17)
C8 H8A 0.9900
C8 H8B 0.9900
C8 C7 1.4941(16)
C3 H3A 0.9900
C3 H3B 0.9900
C10 H10A 0.9900
C10 H10B 0.9900
C10 C9 1.4961(18)
C7 H7A 0.9900
C7 H7B 0.9900
C9 H9A 0.9900
C9 H9B 0.9900
F1A B1 1.283(14)
F2A B1 1.326(9)
F4A B1 1.317(7)
F3A B1 1.407(7)
B1 F1B 1.429(8)
B1 F4B 1.401(4)
B1 F3B 1.349(6)
B1 F2B 1.397(6)
N3B N2B 1.218(6)
N3B C19B 1.451(5)
N1B H1BA 0.9100
N1B H1BB 0.9100
N1B H1BC 0.9100
N1B C13B 1.508(12)
C18B H18B 0.9500
C18B C13B 1.3900
C18B C17B 1.3900
C13B C14B 1.3900
C14B H14B 0.9500
C14B C15B 1.3900
C15B H15B 0.9500
C15B C16B 1.3900
C16B C17B 1.3900
C16B N2B 1.505(6)
C17B H17B 0.9500
C24B H24B 0.9500
C24B C19B 1.3900
C24B C23B 1.3900
C19B C20B 1.3900
C20B H20B 0.9500
C20B C21B 1.3900
C21B H21B 0.9500
C21B C22B 1.3900
C22B H22B 0.9500
C22B C23B 1.3900
C23B H23B 0.9500

loop_
_geom_torsion_atom_site_label_1
_geom_torsion_atom_site_label_2
_geom_torsion_atom_site_label_3
_geom_torsion_atom_site_label_4
_geom_torsion
O1 C12 C11 O6 -61.40(12)
O1 C1 C2 O2 63.91(11)
N1A C13A C18A C17A -176.0(6)
O6 C10 C9 O5 -69.98(14)
O5 C8 C7 O4 61.66(11)
O3 C4 C3 O2 -64.70(12)
O4 C6 C5 O3 -61.71(12)
C16A C15A C14A C13A 0.0
C16A N2A N3A C19A -179.8(7)
C15A C16A C17A C18A 0.0
C15A C16A N2A N3A -8.8(9)
C15A C14A C13A N1A 176.2(6)
C15A C14A C13A C18A 0.0
C14A C13A C18A C17A 0.0
C13A C18A C17A C16A 0.0
C17A C16A C15A C14A 0.0
C17A C16A N2A N3A 171.9(5)
N2A C16A C15A C14A -179.2(8)
N2A C16A C17A C18A 179.4(6)
N2A N3A C19A C20A -175.7(5)
N2A N3A C19A C24A 4.4(8)
N3A C19A C20A C21A -179.9(6)
N3A C19A C24A C23A 179.9(6)
C19A C20A C21A C22A 0.0
C20A C19A C24A C23A 0.0
C20A C21A C22A C23A 0.0
C21A C22A C23A C24A 0.0
C22A C23A C24A C19A 0.0
C24A C19A C20A C21A 0.0
C12 O1 C1 C2 178.59(9)
C6 O4 C7 C8 173.36(9)
C11 O6 C10 C9 179.74(10)
C5 O3 C4 C3 -177.49(9)
C1 O1 C12 C11 -169.22(9)
C2 O2 C3 C4 173.95(9)
C4 O3 C5 C6 -81.14(11)
C8 O5 C9 C10 -178.68(10)
C3 O2 C2 C1 171.12(9)
C10 O6 C11 C12 -83.73(12)
C7 O4 C6 C5 -172.70(9)
C9 O5 C8 C7 176.08(10)
N3B C19B C20B C21B 179.3(7)
N1B C13B C14B C15B -178.9(8)
C18B C13B C14B C15B 0.0
C13B C18B C17B C16B 0.0
C13B C14B C15B C16B 0.0
C14B C15B C16B C17B 0.0
C14B C15B C16B N2B -178.7(7)
C15B C16B C17B C18B 0.0
C15B C16B N2B N3B -9.3(10)
C17B C18B C13B N1B 179.0(7)
C17B C18B C13B C14B 0.0
C17B C16B N2B N3B 172.1(7)
N2B N3B C19B C24B -6.4(11)
N2B N3B C19B C20B 174.4(6)
N2B C16B C17B C18B 178.6(8)
C24B C19B C20B C21B 0.0
C19B N3B N2B C16B 179.9(8)
C19B C24B C23B C22B 0.0
C19B C20B C21B C22B 0.0
C20B C21B C22B C23B 0.0
C21B C22B C23B C24B 0.0
C23B C24B C19B N3B -179.1(9)
C23B C24B C19B C20B 0.0
